data_7703051
loop_
_publ_author_name
'Chupina, Anastasia V.'
'Shayapov, Vladimir'
'Novikov, Alexander S.'
'Volchek, Victoria V.'
'Benassi, Enrico'
'Abramov, Pavel A.'
'Sokolov, Maxim N.'

_publ_section_title
;
 [{AgL}<sub>2</sub>Mo<sub>8</sub>O<sub>26</sub>]<sup>n-</sup> complexes: a
 combined experimental and theoretical study.
;
_journal_issue 5
_journal_name_full 'Dalton transactions (Cambridge, England : 2003)'
_journal_page_first 1522
_journal_page_last 1530
_journal_paper_doi 10.1039/c9dt04043a
_journal_volume 49
_journal_year 2020
_chemical_formula_sum 'C45 H93 Ag2 Mo8 N9 O27'
_chemical_formula_weight 2175.54
_space_group_crystal_system triclinic
_space_group_IT_number 2
_space_group_name_Hall '-P 1'
_space_group_name_H-M_alt 'P -1'
_atom_sites_solution_hydrogens geom
_atom_sites_solution_primary direct
_atom_sites_solution_secondary difmap
_audit_creation_method SHELXL-2017/1
_audit_update_record
;
2019-10-15 deposited with the CCDC.	2019-12-26 downloaded from the CCDC.
;
_cell_angle_alpha 88.636(3)
_cell_angle_beta 74.794(4)
_cell_angle_gamma 68.719(4)
_cell_formula_units_Z 2
_cell_length_a 13.0475(5)
_cell_length_b 16.5992(6)
_cell_length_c 17.9506(7)
_cell_measurement_reflns_used 6853
_cell_measurement_temperature 130(2)
_cell_measurement_theta_max 27.1640
_cell_measurement_theta_min 3.4760
_cell_volume 3484.7(3)
_computing_cell_refinement 'CrysAlisPro 1.171.38.41 (Rigaku OD, 2015)'
_computing_data_collection 'CrysAlisPro 1.171.38.41 (Rigaku OD, 2015)'
_computing_data_reduction 'CrysAlisPro 1.171.38.41 (Rigaku OD, 2015)'
_computing_molecular_graphics 'ShelXle (H\"ubschle, 2011)'
_computing_publication_material 'CIFTAB-2014 (Sheldrick, 2014)'
_computing_structure_refinement 'SHELXL-2014 (Sheldrick, 2014)'
_computing_structure_solution 'SHELXS-2014 (Sheldrick, 2014)'
_diffrn_ambient_temperature 130(2)
_diffrn_detector 'CCD plate'
_diffrn_detector_area_resol_mean 10.6168
_diffrn_detector_type AtlasS2
_diffrn_measured_fraction_theta_full 0.997
_diffrn_measured_fraction_theta_max 0.824
_diffrn_measurement_device 'four-circle diffractometer'
_diffrn_measurement_device_type 'New Xcalibur, AtlasS2'
_diffrn_measurement_method '\w scans'
_diffrn_radiation_monochromator graphite
_diffrn_radiation_probe x-ray
_diffrn_radiation_source 'fine-focus sealed tube'
_diffrn_radiation_type MoK\a
_diffrn_radiation_wavelength 0.71073
_diffrn_reflns_av_R_equivalents 0.0449
_diffrn_reflns_av_unetI/netI 0.1062
_diffrn_reflns_Laue_measured_fraction_full 0.997
_diffrn_reflns_Laue_measured_fraction_max 0.824
_diffrn_reflns_limit_h_max 16
_diffrn_reflns_limit_h_min -15
_diffrn_reflns_limit_k_max 21
_diffrn_reflns_limit_k_min -16
_diffrn_reflns_limit_l_max 21
_diffrn_reflns_limit_l_min -22
_diffrn_reflns_number 31154
_diffrn_reflns_point_group_measured_fraction_full 0.997
_diffrn_reflns_point_group_measured_fraction_max 0.824
_diffrn_reflns_theta_full 25.500
_diffrn_reflns_theta_max 29.560
_diffrn_reflns_theta_min 3.292
_diffrn_source 'sealed X-ray tube'
_exptl_absorpt_coefficient_mu 2.017
_exptl_absorpt_correction_T_max 1.00000
_exptl_absorpt_correction_T_min 0.95383
_exptl_absorpt_correction_type multi-scan
_exptl_absorpt_process_details
;
CrysAlisPro 1.171.38.41 (Rigaku Oxford Diffraction, 2015)
Empirical absorption correction using spherical harmonics,
implemented in SCALE3 ABSPACK scaling algorithm.
;
_exptl_crystal_colour yellow-orange
_exptl_crystal_density_diffrn 2.073
_exptl_crystal_description block
_exptl_crystal_F_000 2144
_exptl_crystal_size_max 0.150
_exptl_crystal_size_mid 0.080
_exptl_crystal_size_min 0.060
_refine_diff_density_max 1.511
_refine_diff_density_min -2.104
_refine_diff_density_rms 0.169
_refine_ls_extinction_method none
_refine_ls_goodness_of_fit_ref 0.959
_refine_ls_hydrogen_treatment constr
_refine_ls_matrix_type full
_refine_ls_number_parameters 793
_refine_ls_number_reflns 16091
_refine_ls_number_restraints 24
_refine_ls_restrained_S_all 0.959
_refine_ls_R_factor_all 0.1216
_refine_ls_R_factor_gt 0.0576
_refine_ls_shift/su_max 0.001
_refine_ls_shift/su_mean 0.000
_refine_ls_structure_factor_coef Fsqd
_refine_ls_weighting_details 'w=1/[\s^2^(Fo^2^)+(0.0514P)^2^] where P=(Fo^2^+2Fc^2^)/3'
_refine_ls_weighting_scheme calc
_refine_ls_wR_factor_gt 0.1122
_refine_ls_wR_factor_ref 0.1303
_reflns_Friedel_coverage 0.000
_reflns_number_gt 9159
_reflns_number_total 16091
_reflns_threshold_expression >2\s(I)
_cod_data_source_file c9dt04043a2.cif
_cod_data_source_block 11
_cod_depositor_comments 'Adding full bibliography for 7703041--7703051.cif.'
_cod_database_code 7703051
_shelx_shelxl_version_number 2017/1
_shelx_space_group_comment
;
The symmetry employed for this shelxl refinement is uniquely defined
by the following loop, which should always be used as a source of
symmetry information in preference to the above space-group names.
They are only intended as comments.
;
_shelx_estimated_absorpt_t_min 0.752
_shelx_estimated_absorpt_t_max 0.889

loop_
_space_group_symop_operation_xyz
'x, y, z'
'-x, -y, -z'

loop_
_atom_site_label
_atom_site_type_symbol
_atom_site_fract_x
_atom_site_fract_y
_atom_site_fract_z
_atom_site_U_iso_or_equiv
_atom_site_adp_type
_atom_site_occupancy
_atom_site_site_symmetry_order
_atom_site_calc_flag
_atom_site_refinement_flags_posn
_atom_site_refinement_flags_adp
_atom_site_refinement_flags_occupancy
_atom_site_disorder_assembly
_atom_site_disorder_group
C1 C 0.9094(7) 0.0230(5) 0.6745(4) 0.040(2) Uani 1 1 d . . . . .
C2 C 0.9850(8) 0.0277(7) 0.6051(5) 0.060(3) Uani 1 1 d . . . . .
H2A H 0.971712 0.080494 0.580624 0.072 Uiso 1 1 calc R U . . .
C44 C 0.2095(7) 0.8857(5) 0.8694(5) 0.047(2) Uani 1 1 d . . . . .
H44A H 0.180709 0.890895 0.926556 0.056 Uiso 1 1 calc R U . A 3
H44B H 0.265550 0.914592 0.855735 0.056 Uiso 1 1 calc R U . A 3
C3 C 1.0789(8) -0.0447(9) 0.5724(5) 0.069(3) Uani 1 1 d . . . . .
H3A H 1.130528 -0.042296 0.524748 0.082 Uiso 1 1 calc R U . . .
C4 C 1.0986(7) -0.1201(7) 0.6077(6) 0.061(3) Uani 1 1 d . . . . .
H4A H 1.163713 -0.170414 0.585431 0.073 Uiso 1 1 calc R U . . .
C5 C 1.0219(7) -0.1220(6) 0.6768(5) 0.049(2) Uani 1 1 d . . . . .
C6 C 0.9153(6) 0.6564(5) 0.4992(4) 0.0341(18) Uani 1 1 d . . . . .
C7 C 0.9401(6) 0.7305(5) 0.5002(5) 0.043(2) Uani 1 1 d . . . . .
H7A H 0.984133 0.745933 0.455132 0.052 Uiso 1 1 calc R U . . .
C8 C 0.8981(7) 0.7812(6) 0.5691(5) 0.052(2) Uani 1 1 d . . . . .
H8A H 0.914774 0.832013 0.572122 0.062 Uiso 1 1 calc R U . . .
C9 C 0.8331(8) 0.7596(7) 0.6331(5) 0.070(3) Uani 1 1 d . . . . .
H9A H 0.802579 0.795505 0.680195 0.084 Uiso 1 1 calc R U . . .
C10 C 0.8126(7) 0.6836(7) 0.6278(5) 0.062(3) Uani 1 1 d . . . . .
C11 C 0.3260(7) 0.7774(6) 0.7553(4) 0.049(2) Uani 1 1 d . . . . .
H11A H 0.264695 0.797226 0.728606 0.059 Uiso 1 1 calc R U . . .
H11B H 0.367596 0.714405 0.741119 0.059 Uiso 1 1 calc R U . . .
C12 C 0.4090(7) 0.8236(5) 0.7245(4) 0.0391(19) Uani 1 1 d . . . . .
H12A H 0.366928 0.887133 0.731982 0.047 Uiso 1 1 calc R U . . .
H12B H 0.467313 0.808573 0.753646 0.047 Uiso 1 1 calc R U . . .
C13 C 0.4671(9) 0.7970(6) 0.6393(4) 0.063(3) Uani 1 1 d . . . . .
H13A H 0.512248 0.733865 0.632787 0.076 Uiso 1 1 calc R U . . .
H13B H 0.407800 0.808028 0.611306 0.076 Uiso 1 1 calc R U . . .
C14 C 0.5442(9) 0.8438(6) 0.6035(5) 0.068(3) Uani 1 1 d . . . . .
H14A H 0.579028 0.823760 0.548542 0.101 Uiso 1 1 calc R U . . .
H14B H 0.499850 0.906296 0.608463 0.101 Uiso 1 1 calc R U . . .
H14C H 0.604389 0.832068 0.629963 0.101 Uiso 1 1 calc R U . . .
C15 C 0.3607(6) 0.7560(5) 0.8860(4) 0.0403(19) Uani 1 1 d . . . . .
H15A H 0.321496 0.762125 0.942009 0.048 Uiso 1 1 calc R U . B 1
H15B H 0.407309 0.792730 0.877811 0.048 Uiso 1 1 calc R U . B 1
C19 C 0.1906(6) 0.7412(5) 0.8570(4) 0.0424(19) Uani 1 1 d . . . . .
H19A H 0.132009 0.767603 0.828952 0.051 Uiso 1 1 calc R U . . .
H19B H 0.235368 0.681044 0.833796 0.051 Uiso 1 1 calc R U . . .
C20 C 0.1302(9) 0.7367(7) 0.9393(6) 0.088(2) Uani 1 1 d . U . . .
H20A H 0.084751 0.796123 0.964106 0.105 Uiso 1 1 calc R U . . .
H20B H 0.186933 0.707419 0.968153 0.105 Uiso 1 1 calc R U . . .
C21 C 0.0520(9) 0.6871(7) 0.9424(6) 0.089(2) Uani 1 1 d . U . . .
H21A H -0.011098 0.721293 0.920224 0.107 Uiso 1 1 calc R U . . .
H21B H 0.095626 0.631713 0.909884 0.107 Uiso 1 1 calc R U . . .
C22 C 0.0024(9) 0.6680(7) 1.0230(6) 0.094(2) Uani 1 1 d . U . . .
H22A H -0.047197 0.636012 1.021632 0.141 Uiso 1 1 calc R U . . .
H22B H 0.064368 0.633002 1.044902 0.141 Uiso 1 1 calc R U . . .
H22C H -0.042398 0.722617 1.055246 0.141 Uiso 1 1 calc R U . . .
C26 C 0.5778(6) 0.7540(5) 0.3378(4) 0.041(2) Uani 1 1 d . . . . .
H26A H 0.541235 0.711796 0.334691 0.049 Uiso 1 1 calc R U . . .
H26B H 0.597250 0.748942 0.387906 0.049 Uiso 1 1 calc R U . . .
C27 C 0.4916(6) 0.8443(6) 0.3378(4) 0.058(3) Uani 1 1 d . . . . .
H27A H 0.533645 0.882291 0.315831 0.070 Uiso 1 1 calc R U . . .
H27B H 0.445109 0.841911 0.302905 0.070 Uiso 1 1 calc R U . . .
C28 C 0.4145(8) 0.8841(5) 0.4131(5) 0.054(2) Uani 1 1 d . . . . .
H28A H 0.460941 0.882800 0.449078 0.065 Uiso 1 1 calc R U . . .
H28B H 0.368463 0.848333 0.433457 0.065 Uiso 1 1 calc R U . . .
C29 C 0.3336(6) 0.9767(5) 0.4137(4) 0.044(2) Uani 1 1 d . . . . .
H29A H 0.285534 0.997679 0.466614 0.066 Uiso 1 1 calc R U . . .
H29B H 0.377851 1.013459 0.395338 0.066 Uiso 1 1 calc R U . . .
H29C H 0.285138 0.978904 0.379677 0.066 Uiso 1 1 calc R U . . .
C30 C 0.7468(6) 0.7924(5) 0.2730(4) 0.0337(17) Uani 1 1 d . . . . .
H30A H 0.699977 0.848644 0.257849 0.040 Uiso 1 1 calc R U . . .
H30B H 0.821338 0.770617 0.233134 0.040 Uiso 1 1 calc R U . . .
C31 C 0.7676(7) 0.8079(6) 0.3506(5) 0.050(2) Uani 1 1 d . . . . .
H31A H 0.693851 0.826876 0.391278 0.060 Uiso 1 1 calc R U . . .
H31B H 0.818448 0.752506 0.364505 0.060 Uiso 1 1 calc R U . . .
C32 C 0.8207(8) 0.8750(6) 0.3490(5) 0.055(2) Uani 1 1 d . . . . .
H32A H 0.849643 0.871691 0.395187 0.066 Uiso 1 1 calc R U . . .
H32B H 0.886676 0.861632 0.302552 0.066 Uiso 1 1 calc R U . . .
C33 C 0.7410(10) 0.9624(8) 0.3479(7) 0.094(4) Uani 1 1 d . U . . .
H33A H 0.779721 1.003346 0.346876 0.142 Uiso 1 1 calc R U . . .
H33B H 0.713322 0.966452 0.301686 0.142 Uiso 1 1 calc R U . . .
H33C H 0.676278 0.976514 0.394347 0.142 Uiso 1 1 calc R U . . .
C34 C 0.6629(6) 0.7293(5) 0.1946(4) 0.0381(19) Uani 1 1 d . . . . .
H34A H 0.615405 0.789102 0.187048 0.046 Uiso 1 1 calc R U . . .
H34B H 0.736056 0.712017 0.153461 0.046 Uiso 1 1 calc R U . . .
C35 C 0.6024(8) 0.6695(7) 0.1856(5) 0.071(3) Uani 1 1 d . . . . .
H35A H 0.521205 0.695476 0.215863 0.085 Uiso 1 1 calc R U . . .
H35B H 0.637767 0.613431 0.206337 0.085 Uiso 1 1 calc R U . . .
C36 C 0.6095(7) 0.6539(7) 0.0995(4) 0.059(3) Uani 1 1 d . . . . .
H36A H 0.551199 0.630008 0.096572 0.071 Uiso 1 1 calc R U . . .
H36B H 0.590712 0.710341 0.076181 0.071 Uiso 1 1 calc R U . . .
C37 C 0.7224(9) 0.5943(7) 0.0533(6) 0.077(3) Uani 1 1 d . . . . .
H37A H 0.720668 0.587494 -0.000383 0.116 Uiso 1 1 calc R U . . .
H37B H 0.780586 0.618138 0.054593 0.116 Uiso 1 1 calc R U . . .
H37C H 0.741023 0.537705 0.075010 0.116 Uiso 1 1 calc R U . . .
C38 C 0.7641(6) 0.6389(5) 0.2859(4) 0.0369(18) Uani 1 1 d . . . . .
H38A H 0.782835 0.642059 0.335499 0.044 Uiso 1 1 calc R U . . .
H38B H 0.720342 0.600238 0.291446 0.044 Uiso 1 1 calc R U . . .
C39 C 0.8749(6) 0.5978(5) 0.2229(4) 0.0390(19) Uani 1 1 d . . . . .
H39A H 0.857358 0.595726 0.172726 0.047 Uiso 1 1 calc R U . . .
H39B H 0.921269 0.634372 0.218690 0.047 Uiso 1 1 calc R U . . .
C40 C 0.9426(7) 0.5083(6) 0.2386(5) 0.057(2) Uani 1 1 d . . . . .
H40A H 0.892396 0.474431 0.249747 0.068 Uiso 1 1 calc R U . . .
H40B H 0.967775 0.511759 0.285447 0.068 Uiso 1 1 calc R U . . .
C41 C 1.0464(7) 0.4606(7) 0.1729(5) 0.084(4) Uani 1 1 d . . . . .
H41A H 1.086361 0.402567 0.187332 0.125 Uiso 1 1 calc R U . . .
H41B H 1.022373 0.455344 0.126449 0.125 Uiso 1 1 calc R U . . .
H41C H 1.097860 0.492725 0.162199 0.125 Uiso 1 1 calc R U . . .
N1 N 0.8165(6) 0.0929(4) 0.7095(4) 0.0470(17) Uani 1 1 d . . . . .
H1A H 0.772045 0.089421 0.754705 0.056 Uiso 1 1 calc R U . . .
H1B H 0.800409 0.141975 0.686994 0.056 Uiso 1 1 calc R U . . .
N2 N 0.9318(5) -0.0509(4) 0.7100(3) 0.0365(15) Uani 1 1 d . . . . .
N3 N 1.0339(5) -0.1949(4) 0.7163(4) 0.054(2) Uani 1 1 d . . . . .
H3B H 0.983960 -0.193010 0.760675 0.065 Uiso 1 1 calc R U . . .
H3C H 1.091612 -0.243677 0.697336 0.065 Uiso 1 1 calc R U . . .
N4 N 0.9595(5) 0.5995(4) 0.4335(3) 0.0383(15) Uani 1 1 d . . . . .
H4B H 0.946832 0.550867 0.434519 0.046 Uiso 1 1 calc R U . . .
H4C H 1.000246 0.612036 0.390709 0.046 Uiso 1 1 calc R U . . .
N5 N 0.8546(5) 0.6322(4) 0.5614(3) 0.0393(16) Uani 1 1 d . . . . .
N6 N 0.7482(7) 0.6570(6) 0.6891(4) 0.073(2) Uani 1 1 d . U . . .
H6A H 0.736347 0.608788 0.683714 0.088 Uiso 1 1 calc R U . . .
H6B H 0.718557 0.688106 0.733878 0.088 Uiso 1 1 calc R U . . .
N7 N 0.2706(5) 0.7908(4) 0.8422(3) 0.0341(15) Uani 1 1 d . . . . .
N8 N 0.6876(5) 0.7288(4) 0.2732(3) 0.0336(15) Uani 1 1 d . . . . .
O1 O 0.4844(4) 0.1831(3) 1.0227(3) 0.0335(12) Uani 1 1 d . . . . .
O2 O 0.6234(4) 0.0255(3) 1.0567(3) 0.0340(12) Uani 1 1 d . . . . .
O3 O 0.7707(4) -0.1310(3) 1.1006(3) 0.0385(13) Uani 1 1 d . . . . .
O4 O 0.8272(4) -0.0824(3) 0.9552(3) 0.0335(12) Uani 1 1 d . . . . .
O5 O 0.7237(4) -0.2052(3) 0.9822(3) 0.0363(12) Uani 1 1 d . . . . .
O6 O 0.5946(4) -0.0528(3) 0.9447(2) 0.0290(11) Uani 1 1 d . . . . .
O7 O 0.6778(4) 0.0875(3) 0.9093(2) 0.0313(11) Uani 1 1 d . . . . .
O8 O 0.4595(4) 0.0912(3) 0.9067(2) 0.0303(11) Uani 1 1 d . . . . .
O9 O 0.4288(4) 0.0067(3) 0.7834(3) 0.0371(12) Uani 1 1 d . . . . .
O10 O 0.6407(4) -0.0045(3) 0.7839(3) 0.0352(12) Uani 1 1 d . . . . .
O11 O 0.7990(4) -0.1906(3) 0.8270(3) 0.0432(14) Uani 1 1 d . . . . .
O12 O 0.6993(4) -0.3085(3) 0.8676(3) 0.0474(14) Uani 1 1 d . . . . .
O13 O 0.5703(4) -0.1423(3) 0.8325(3) 0.0366(12) Uani 1 1 d . . . . .
O14 O 0.5856(4) 0.3889(3) 0.6587(3) 0.0409(13) Uani 1 1 d . . . . .
O15 O 0.4070(5) 0.5323(4) 0.7452(3) 0.0507(16) Uani 1 1 d . . . . .
O16 O 0.6045(5) 0.5508(4) 0.6696(3) 0.0571(17) Uani 1 1 d . . . . .
O17 O 0.4276(4) 0.6056(3) 0.5996(3) 0.0340(12) Uani 1 1 d . . . . .
O18 O 0.5963(3) 0.4692(3) 0.5257(2) 0.0251(10) Uani 1 1 d . . . . .
O19 O 0.7985(5) 0.3857(4) 0.5857(3) 0.0591(16) Uani 1 1 d . . . . .
O20 O 0.7687(5) 0.2320(4) 0.5953(4) 0.0706(19) Uani 1 1 d . . . . .
O21 O 0.7664(4) 0.3230(3) 0.4584(3) 0.0506(15) Uani 1 1 d . . . . .
O22 O 0.7940(4) 0.3824(3) 0.3133(3) 0.0484(15) Uani 1 1 d . . . . .
O23 O 0.8190(4) 0.4715(3) 0.4271(3) 0.0391(13) Uani 1 1 d . . . . .
O24 O 0.6094(4) 0.5343(3) 0.3933(2) 0.0288(11) Uani 1 1 d . . . . .
O25 O 0.6245(4) 0.6359(3) 0.5087(2) 0.0358(12) Uani 1 1 d . . . . .
O26 O 0.4295(4) 0.6836(3) 0.4628(3) 0.0382(12) Uani 1 1 d . . . . .
Mo1 Mo 0.71787(5) -0.10019(4) 1.02376(3) 0.03053(16) Uani 1 1 d . . . . .
Mo2 Mo 0.56013(5) 0.08001(4) 0.97328(3) 0.02892(16) Uani 1 1 d . . . . .
Mo3 Mo 0.52150(5) -0.02032(4) 0.83824(3) 0.03197(16) Uani 1 1 d . . . . .
Mo5 Mo 0.68120(6) -0.20465(4) 0.88754(4) 0.03633(18) Uani 1 1 d . . . . .
Mo6 Mo 0.71238(6) 0.33500(5) 0.56943(5) 0.0488(2) Uani 1 1 d . . . . .
Mo7 Mo 0.50586(6) 0.51035(5) 0.65841(4) 0.03823(18) Uani 1 1 d . . . . .
Mo9 Mo 0.52753(5) 0.59686(4) 0.49569(3) 0.02661(15) Uani 1 1 d . . . . .
Mo10 Mo 0.73104(5) 0.42489(4) 0.40615(4) 0.03466(17) Uani 1 1 d . . . . .
Ag1 Ag 0.82830(5) -0.04912(4) 0.82955(3) 0.04250(17) Uani 1 1 d . . . . .
Ag2 Ag 0.83576(6) 0.50650(5) 0.55995(4) 0.05069(19) Uani 1 1 d . . . . .
C17A C 0.5093(12) 0.6190(9) 0.9180(8) 0.028(3) Uiso 0.5 1 d . . P C 1
H17A H 0.457819 0.608685 0.965350 0.034 Uiso 0.5 1 calc R U P C 1
H17B H 0.542820 0.658634 0.933213 0.034 Uiso 0.5 1 calc R U P C 1
C18A C 0.6076(15) 0.5307(12) 0.8824(10) 0.057(5) Uiso 0.5 1 d . . P C 1
H18A H 0.649632 0.505568 0.920520 0.085 Uiso 0.5 1 calc R U P C 1
H18B H 0.574895 0.490596 0.868224 0.085 Uiso 0.5 1 calc R U P C 1
H18C H 0.659926 0.540562 0.836076 0.085 Uiso 0.5 1 calc R U P C 1
C16A C 0.4412(7) 0.6614(6) 0.8636(5) 0.056(2) Uiso 0.5 1 d . . P C 1
H16A H 0.395105 0.627204 0.857664 0.067 Uiso 0.5 1 calc R U P C 1
H16B H 0.494951 0.658472 0.812294 0.067 Uiso 0.5 1 calc R U P C 1
C17B C 0.4558(16) 0.6277(12) 0.9546(10) 0.053(5) Uiso 0.5 1 d . . P C 2
H17C H 0.477266 0.667796 0.981649 0.063 Uiso 0.5 1 calc R U P C 2
H17D H 0.384232 0.623486 0.987379 0.063 Uiso 0.5 1 calc R U P C 2
C18B C 0.5515(17) 0.5389(14) 0.9343(12) 0.074(6) Uiso 0.5 1 d . . P C 2
H18D H 0.567043 0.513501 0.981861 0.111 Uiso 0.5 1 calc R U P C 2
H18E H 0.528414 0.500962 0.906753 0.111 Uiso 0.5 1 calc R U P C 2
H18F H 0.620678 0.544905 0.901070 0.111 Uiso 0.5 1 calc R U P C 2
C16B C 0.4412(7) 0.6614(6) 0.8636(5) 0.056(2) Uiso 0.5 1 d . . P C 2
H16C H 0.515435 0.656757 0.827632 0.067 Uiso 0.5 1 calc R U P C 2
H16D H 0.406507 0.628120 0.840150 0.067 Uiso 0.5 1 calc R U P C 2
C23A C 0.1117(9) 0.9328(7) 0.8366(6) 0.083(3) Uiso 0.5 1 d . . P D 3
H23A H 0.053903 0.905416 0.847436 0.099 Uiso 0.5 1 calc R U P D 3
H23B H 0.137550 0.936909 0.780148 0.099 Uiso 0.5 1 calc R U P D 3
C24 C 0.0596(14) 1.0348(10) 0.8888(10) 0.035(4) Uiso 0.5 1 d . . P D 3
H24A H 0.044149 1.027702 0.945102 0.042 Uiso 0.5 1 calc R U P D 3
H24B H 0.117118 1.062298 0.874300 0.042 Uiso 0.5 1 calc R U P D 3
C25A C -0.0488(14) 1.0906(11) 0.8697(9) 0.050(4) Uiso 0.5 1 d . . P D 3
H25A H -0.079083 1.147669 0.898220 0.075 Uiso 0.5 1 calc R U P D 3
H25B H -0.032578 1.097499 0.813962 0.075 Uiso 0.5 1 calc R U P D 3
H25C H -0.105295 1.063022 0.884519 0.075 Uiso 0.5 1 calc R U P D 3
C23B C 0.1117(9) 0.9328(7) 0.8366(6) 0.083(3) Uiso 0.5 1 d . . P D 4
H23C H 0.130552 0.908346 0.782799 0.099 Uiso 0.5 1 calc R U P D 4
H23D H 0.043764 0.921403 0.866882 0.099 Uiso 0.5 1 calc R U P D 4
C42 C 0.0812(14) 1.0268(11) 0.8359(10) 0.050(4) Uiso 0.5 1 d . . P D 4
H42A H 0.149998 1.042085 0.824745 0.060 Uiso 0.5 1 calc R U P D 4
H42B H 0.038573 1.050637 0.797184 0.060 Uiso 0.5 1 calc R U P D 4
C25B C 0.0096(15) 1.0580(12) 0.9141(9) 0.045(4) Uiso 0.5 1 d . . P D 4
H25D H -0.015878 1.121388 0.919939 0.068 Uiso 0.5 1 calc R U P D 4
H25E H -0.057046 1.041177 0.923849 0.068 Uiso 0.5 1 calc R U P D 4
H25F H 0.053485 1.032694 0.951189 0.068 Uiso 0.5 1 calc R U P D 4
C46A C 1.3028(9) 0.6942(7) 0.1865(6) 0.072(3) Uiso 0.5 1 d . . P E 5
H46A H 1.314990 0.729182 0.142728 0.108 Uiso 0.5 1 calc R U P E 5
H46B H 1.318582 0.716179 0.230759 0.108 Uiso 0.5 1 calc R U P E 5
H46C H 1.354232 0.633645 0.171815 0.108 Uiso 0.5 1 calc R U P E 5
O27A O 1.0431(6) 0.6724(5) 0.2899(4) 0.087(2) Uiso 0.5 1 d . . P E 5
C45A C 1.1604(14) 0.6581(11) 0.2618(9) 0.030(3) Uiso 0.5 1 d . . P E 5
H45A H 1.212399 0.617163 0.285356 0.036 Uiso 0.5 1 calc R U P E 5
N9A N 1.2013(11) 0.6988(9) 0.2048(7) 0.032(3) Uiso 0.5 1 d . . P E 5
C43 C 1.1348(17) 0.7526(14) 0.1616(11) 0.074(6) Uiso 0.5 1 d . . P E 5
H43A H 1.056966 0.752829 0.179142 0.112 Uiso 0.5 1 calc R U P E 5
H43B H 1.132820 0.811629 0.168277 0.112 Uiso 0.5 1 calc R U P E 5
H43C H 1.167497 0.731556 0.106785 0.112 Uiso 0.5 1 calc R U P E 5
C46B C 1.3028(9) 0.6942(7) 0.1865(6) 0.072(3) Uiso 0.5 1 d . . P F 6
H46D H 1.365248 0.647960 0.150753 0.108 Uiso 0.5 1 calc R U P F 6
H46E H 1.278268 0.746499 0.159035 0.108 Uiso 0.5 1 calc R U P F 6
H46F H 1.329280 0.706887 0.229528 0.108 Uiso 0.5 1 calc R U P F 6
O27B O 1.0431(6) 0.6724(5) 0.2899(4) 0.087(2) Uiso 0.5 1 d . . P F 6
C45B C 1.1018(16) 0.7127(14) 0.2690(10) 0.058(5) Uiso 0.5 1 d . . P F 6
H45B H 1.083733 0.771490 0.285058 0.070 Uiso 0.5 1 calc R U P F 6
N9B N 1.1954(16) 0.6629(13) 0.2203(11) 0.062(5) Uiso 0.5 1 d . . P F 6
C47 C 1.219(2) 0.5713(17) 0.2171(14) 0.109(8) Uiso 0.5 1 d . . P F 6
H47A H 1.291288 0.540987 0.178298 0.164 Uiso 0.5 1 calc R U P F 6
H47B H 1.223426 0.549958 0.267886 0.164 Uiso 0.5 1 calc R U P F 6
H47C H 1.156955 0.560462 0.202772 0.164 Uiso 0.5 1 calc R U P F 6

loop_
_atom_site_aniso_label
_atom_site_aniso_U_11
_atom_site_aniso_U_22
_atom_site_aniso_U_33
_atom_site_aniso_U_23
_atom_site_aniso_U_13
_atom_site_aniso_U_12
C1 0.041(5) 0.041(5) 0.034(4) -0.003(4) -0.021(4) -0.005(4)
C2 0.059(6) 0.080(8) 0.046(5) 0.004(5) -0.029(5) -0.022(6)
C44 0.054(5) 0.037(5) 0.046(5) 0.002(4) -0.019(4) -0.010(4)
C3 0.050(6) 0.121(10) 0.037(5) -0.016(6) -0.017(4) -0.029(7)
C4 0.040(5) 0.075(8) 0.058(6) -0.037(6) -0.023(5) 0.002(5)
C5 0.041(5) 0.040(5) 0.067(6) -0.023(5) -0.028(5) -0.004(4)
C6 0.035(4) 0.045(5) 0.031(4) 0.015(4) -0.021(3) -0.017(4)
C7 0.037(5) 0.056(6) 0.052(5) 0.016(4) -0.019(4) -0.031(4)
C8 0.042(5) 0.058(6) 0.069(6) 0.000(5) -0.026(5) -0.025(5)
C9 0.072(7) 0.106(9) 0.053(6) -0.018(6) -0.004(5) -0.065(7)
C10 0.056(6) 0.111(9) 0.041(5) -0.012(5) 0.000(4) -0.064(6)
C11 0.079(6) 0.067(6) 0.027(4) 0.004(4) -0.018(4) -0.054(5)
C12 0.059(5) 0.040(5) 0.032(4) 0.002(4) -0.024(4) -0.026(4)
C13 0.102(8) 0.071(7) 0.040(5) -0.006(5) -0.005(5) -0.069(6)
C14 0.106(8) 0.055(6) 0.045(5) -0.001(5) 0.004(5) -0.049(6)
C15 0.051(5) 0.046(5) 0.036(4) 0.005(4) -0.023(4) -0.024(4)
C19 0.036(5) 0.044(5) 0.056(5) 0.016(4) -0.016(4) -0.023(4)
C20 0.056(4) 0.066(4) 0.118(5) 0.032(4) 0.012(4) -0.022(4)
C21 0.057(4) 0.066(4) 0.119(5) 0.032(4) 0.013(4) -0.022(3)
C22 0.060(4) 0.069(5) 0.124(5) 0.034(4) 0.015(4) -0.019(4)
C26 0.029(4) 0.056(6) 0.030(4) 0.004(4) 0.004(3) -0.017(4)
C27 0.028(4) 0.091(8) 0.033(4) 0.014(5) -0.004(3) -0.001(5)
C28 0.062(6) 0.032(5) 0.054(5) -0.001(4) -0.001(4) -0.011(4)
C29 0.040(5) 0.043(5) 0.043(4) 0.002(4) 0.001(4) -0.018(4)
C30 0.034(4) 0.030(4) 0.037(4) 0.011(3) -0.004(3) -0.016(4)
C31 0.050(5) 0.056(6) 0.053(5) 0.011(4) -0.019(4) -0.028(5)
C32 0.058(6) 0.049(6) 0.064(6) 0.013(5) -0.024(5) -0.023(5)
C33 0.095(4) 0.094(4) 0.095(4) 0.0072(10) -0.0271(14) -0.0348(16)
C34 0.033(4) 0.062(6) 0.025(4) 0.007(4) -0.003(3) -0.026(4)
C35 0.067(7) 0.126(10) 0.049(5) 0.006(6) -0.007(5) -0.075(7)
C36 0.044(5) 0.112(9) 0.041(5) 0.002(5) -0.008(4) -0.053(6)
C37 0.086(8) 0.074(8) 0.076(7) -0.013(6) -0.035(6) -0.023(7)
C38 0.042(5) 0.027(4) 0.039(4) 0.001(3) -0.003(3) -0.015(4)
C39 0.029(4) 0.051(5) 0.033(4) -0.005(4) -0.003(3) -0.014(4)
C40 0.036(5) 0.043(6) 0.072(6) -0.009(5) 0.005(4) -0.006(4)
C41 0.045(5) 0.098(9) 0.057(6) -0.024(6) -0.009(4) 0.030(6)
N1 0.057(4) 0.036(4) 0.044(4) 0.016(3) -0.021(3) -0.008(4)
N2 0.031(3) 0.032(4) 0.043(4) -0.009(3) -0.014(3) -0.003(3)
N3 0.038(4) 0.030(4) 0.088(5) -0.022(4) -0.032(4) 0.008(3)
N4 0.044(4) 0.043(4) 0.031(3) 0.013(3) -0.010(3) -0.021(3)
N5 0.047(4) 0.055(4) 0.032(3) 0.006(3) -0.020(3) -0.031(4)
N6 0.074(2) 0.074(2) 0.073(2) 0.0040(10) -0.0193(12) -0.0297(13)
N7 0.044(4) 0.028(4) 0.034(3) 0.004(3) -0.018(3) -0.013(3)
N8 0.028(3) 0.039(4) 0.030(3) 0.003(3) 0.004(3) -0.017(3)
O1 0.038(3) 0.019(3) 0.046(3) -0.005(2) -0.027(2) -0.002(2)
O2 0.042(3) 0.022(3) 0.040(3) -0.008(2) -0.024(2) -0.005(2)
O3 0.044(3) 0.032(3) 0.048(3) 0.008(2) -0.031(2) -0.011(3)
O4 0.033(3) 0.029(3) 0.039(3) -0.001(2) -0.018(2) -0.007(2)
O5 0.040(3) 0.022(3) 0.048(3) -0.004(2) -0.027(2) -0.002(2)
O6 0.034(3) 0.018(2) 0.034(3) -0.005(2) -0.020(2) 0.000(2)
O7 0.037(3) 0.028(3) 0.033(3) 0.004(2) -0.021(2) -0.010(2)
O8 0.036(3) 0.025(3) 0.034(3) 0.000(2) -0.023(2) -0.006(2)
O9 0.046(3) 0.035(3) 0.036(3) -0.003(2) -0.023(2) -0.012(3)
O10 0.037(3) 0.035(3) 0.038(3) 0.001(2) -0.023(2) -0.009(2)
O11 0.039(3) 0.038(3) 0.049(3) -0.010(3) -0.016(2) -0.007(3)
O12 0.050(3) 0.028(3) 0.057(3) -0.013(3) -0.019(3) -0.002(3)
O13 0.042(3) 0.031(3) 0.039(3) -0.008(2) -0.021(2) -0.008(2)
O14 0.036(3) 0.048(3) 0.051(3) 0.022(3) -0.020(2) -0.026(3)
O15 0.071(4) 0.069(4) 0.032(3) -0.008(3) -0.002(3) -0.056(3)
O16 0.079(4) 0.080(5) 0.043(3) 0.014(3) -0.023(3) -0.061(4)
O17 0.032(3) 0.034(3) 0.036(3) -0.010(2) 0.007(2) -0.022(2)
O18 0.018(2) 0.025(3) 0.031(2) 0.001(2) -0.0010(19) -0.010(2)
O19 0.041(3) 0.064(4) 0.090(4) 0.045(3) -0.028(3) -0.035(3)
O20 0.032(3) 0.053(4) 0.135(6) 0.050(4) -0.028(3) -0.023(3)
O21 0.028(3) 0.033(3) 0.075(4) 0.010(3) 0.008(3) -0.009(3)
O22 0.044(3) 0.036(3) 0.058(3) -0.014(3) 0.008(3) -0.019(3)
O23 0.028(3) 0.035(3) 0.051(3) 0.001(3) -0.006(2) -0.011(2)
O24 0.025(3) 0.027(3) 0.034(2) -0.001(2) -0.002(2) -0.013(2)
O25 0.043(3) 0.034(3) 0.033(3) -0.005(2) -0.001(2) -0.024(3)
O26 0.029(3) 0.025(3) 0.055(3) 0.004(2) -0.006(2) -0.008(2)
Mo1 0.0347(4) 0.0220(3) 0.0365(3) -0.0008(3) -0.0244(3) -0.0018(3)
Mo2 0.0357(4) 0.0178(3) 0.0359(3) -0.0032(3) -0.0247(3) -0.0021(3)
Mo3 0.0387(4) 0.0269(4) 0.0331(3) -0.0046(3) -0.0239(3) -0.0051(3)
Mo5 0.0390(4) 0.0239(4) 0.0429(4) -0.0103(3) -0.0225(3) 0.0006(3)
Mo6 0.0280(4) 0.0417(4) 0.0799(5) 0.0280(4) -0.0161(4) -0.0171(3)
Mo7 0.0477(4) 0.0487(5) 0.0320(3) 0.0016(3) -0.0091(3) -0.0346(4)
Mo9 0.0249(3) 0.0221(3) 0.0314(3) -0.0041(3) -0.0006(3) -0.0116(3)
Mo10 0.0249(3) 0.0253(4) 0.0459(4) -0.0045(3) 0.0042(3) -0.0094(3)
Ag1 0.0477(4) 0.0359(4) 0.0420(3) -0.0014(3) -0.0202(3) -0.0074(3)
Ag2 0.0585(4) 0.0555(5) 0.0451(4) 0.0133(3) -0.0105(3) -0.0321(4)

loop_
_atom_type_symbol
_atom_type_description
_atom_type_scat_dispersion_real
_atom_type_scat_dispersion_imag
_atom_type_scat_source
C C 0.0033 0.0016 'International Tables Vol C Tables 4.2.6.8 and 6.1.1.4'
H H 0.0000 0.0000 'International Tables Vol C Tables 4.2.6.8 and 6.1.1.4'
N N 0.0061 0.0033 'International Tables Vol C Tables 4.2.6.8 and 6.1.1.4'
O O 0.0106 0.0060 'International Tables Vol C Tables 4.2.6.8 and 6.1.1.4'
Mo Mo -1.6832 0.6857 'International Tables Vol C Tables 4.2.6.8 and 6.1.1.4'
Ag Ag -0.8971 1.1015 'International Tables Vol C Tables 4.2.6.8 and 6.1.1.4'

loop_
_geom_angle_atom_site_label_1
_geom_angle_atom_site_label_2
_geom_angle_atom_site_label_3
_geom_angle
_geom_angle_site_symmetry_1
_geom_angle_site_symmetry_3
N2 C1 N1 118.7(7) . .
N2 C1 C2 119.8(8) . .
N1 C1 C2 121.4(8) . .
C3 C2 C1 119.2(10) . .
C3 C2 H2A 120.4 . .
C1 C2 H2A 120.4 . .
C23B C44 N7 115.0(7) . .
C23A C44 N7 115.0(7) . .
C23A C44 H44A 108.5 . .
N7 C44 H44A 108.5 . .
C23A C44 H44B 108.5 . .
N7 C44 H44B 108.5 . .
H44A C44 H44B 107.5 . .
C4 C3 C2 120.4(9) . .
C4 C3 H3A 119.8 . .
C2 C3 H3A 119.8 . .
C3 C4 C5 118.7(9) . .
C3 C4 H4A 120.7 . .
C5 C4 H4A 120.7 . .
N2 C5 N3 115.8(8) . .
N2 C5 C4 121.3(9) . .
N3 C5 C4 122.9(9) . .
N5 C6 N4 115.9(7) . .
N5 C6 C7 123.1(7) . .
N4 C6 C7 120.8(7) . .
C8 C7 C6 117.2(8) . .
C8 C7 H7A 121.4 . .
C6 C7 H7A 121.4 . .
C9 C8 C7 121.1(8) . .
C9 C8 H8A 119.5 . .
C7 C8 H8A 119.5 . .
C8 C9 C10 118.3(8) . .
C8 C9 H9A 120.9 . .
C10 C9 H9A 120.9 . .
N5 C10 N6 116.1(8) . .
N5 C10 C9 121.7(8) . .
N6 C10 C9 122.2(8) . .
N7 C11 C12 115.9(5) . .
N7 C11 H11A 108.3 . .
C12 C11 H11A 108.3 . .
N7 C11 H11B 108.3 . .
C12 C11 H11B 108.3 . .
H11A C11 H11B 107.4 . .
C13 C12 C11 110.2(6) . .
C13 C12 H12A 109.6 . .
C11 C12 H12A 109.6 . .
C13 C12 H12B 109.6 . .
C11 C12 H12B 109.6 . .
H12A C12 H12B 108.1 . .
C14 C13 C12 113.5(6) . .
C14 C13 H13A 108.9 . .
C12 C13 H13A 108.9 . .
C14 C13 H13B 108.9 . .
C12 C13 H13B 108.9 . .
H13A C13 H13B 107.7 . .
C13 C14 H14A 109.5 . .
C13 C14 H14B 109.5 . .
H14A C14 H14B 109.5 . .
C13 C14 H14C 109.5 . .
H14A C14 H14C 109.5 . .
H14B C14 H14C 109.5 . .
N7 C15 C16B 115.6(6) . .
N7 C15 C16A 115.6(6) . .
N7 C15 H15A 108.4 . .
C16A C15 H15A 108.4 . .
N7 C15 H15B 108.4 . .
C16A C15 H15B 108.4 . .
H15A C15 H15B 107.4 . .
C20 C19 N7 117.6(7) . .
C20 C19 H19A 107.9 . .
N7 C19 H19A 107.9 . .
C20 C19 H19B 107.9 . .
N7 C19 H19B 107.9 . .
H19A C19 H19B 107.2 . .
C19 C20 C21 110.0(10) . .
C19 C20 H20A 109.7 . .
C21 C20 H20A 109.7 . .
C19 C20 H20B 109.7 . .
C21 C20 H20B 109.7 . .
H20A C20 H20B 108.2 . .
C22 C21 C20 112.9(11) . .
C22 C21 H21A 109.0 . .
C20 C21 H21A 109.0 . .
C22 C21 H21B 109.0 . .
C20 C21 H21B 109.0 . .
H21A C21 H21B 107.8 . .
C21 C22 H22A 109.5 . .
C21 C22 H22B 109.5 . .
H22A C22 H22B 109.5 . .
C21 C22 H22C 109.5 . .
H22A C22 H22C 109.5 . .
H22B C22 H22C 109.5 . .
C27 C26 N8 115.5(7) . .
C27 C26 H26A 108.4 . .
N8 C26 H26A 108.4 . .
C27 C26 H26B 108.4 . .
N8 C26 H26B 108.4 . .
H26A C26 H26B 107.5 . .
C28 C27 C26 115.7(7) . .
C28 C27 H27A 108.4 . .
C26 C27 H27A 108.4 . .
C28 C27 H27B 108.4 . .
C26 C27 H27B 108.4 . .
H27A C27 H27B 107.4 . .
C27 C28 C29 115.5(7) . .
C27 C28 H28A 108.4 . .
C29 C28 H28A 108.4 . .
C27 C28 H28B 108.4 . .
C29 C28 H28B 108.4 . .
H28A C28 H28B 107.5 . .
C28 C29 H29A 109.5 . .
C28 C29 H29B 109.5 . .
H29A C29 H29B 109.5 . .
C28 C29 H29C 109.5 . .
H29A C29 H29C 109.5 . .
H29B C29 H29C 109.5 . .
N8 C30 C31 114.6(6) . .
N8 C30 H30A 108.6 . .
C31 C30 H30A 108.6 . .
N8 C30 H30B 108.6 . .
C31 C30 H30B 108.6 . .
H30A C30 H30B 107.6 . .
C32 C31 C30 112.8(7) . .
C32 C31 H31A 109.0 . .
C30 C31 H31A 109.0 . .
C32 C31 H31B 109.0 . .
C30 C31 H31B 109.0 . .
H31A C31 H31B 107.8 . .
C33 C32 C31 112.8(8) . .
C33 C32 H32A 109.0 . .
C31 C32 H32A 109.0 . .
C33 C32 H32B 109.0 . .
C31 C32 H32B 109.0 . .
H32A C32 H32B 107.8 . .
C32 C33 H33A 109.5 . .
C32 C33 H33B 109.5 . .
H33A C33 H33B 109.5 . .
C32 C33 H33C 109.5 . .
H33A C33 H33C 109.5 . .
H33B C33 H33C 109.5 . .
C35 C34 N8 113.7(6) . .
C35 C34 H34A 108.8 . .
N8 C34 H34A 108.8 . .
C35 C34 H34B 108.8 . .
N8 C34 H34B 108.8 . .
H34A C34 H34B 107.7 . .
C34 C35 C36 110.8(7) . .
C34 C35 H35A 109.5 . .
C36 C35 H35A 109.5 . .
C34 C35 H35B 109.5 . .
C36 C35 H35B 109.5 . .
H35A C35 H35B 108.1 . .
C37 C36 C35 114.0(8) . .
C37 C36 H36A 108.8 . .
C35 C36 H36A 108.8 . .
C37 C36 H36B 108.8 . .
C35 C36 H36B 108.8 . .
H36A C36 H36B 107.7 . .
C36 C37 H37A 109.5 . .
C36 C37 H37B 109.5 . .
H37A C37 H37B 109.5 . .
C36 C37 H37C 109.5 . .
H37A C37 H37C 109.5 . .
H37B C37 H37C 109.5 . .
C39 C38 N8 115.7(6) . .
C39 C38 H38A 108.3 . .
N8 C38 H38A 108.3 . .
C39 C38 H38B 108.3 . .
N8 C38 H38B 108.3 . .
H38A C38 H38B 107.4 . .
C40 C39 C38 112.2(7) . .
C40 C39 H39A 109.2 . .
C38 C39 H39A 109.2 . .
C40 C39 H39B 109.2 . .
C38 C39 H39B 109.2 . .
H39A C39 H39B 107.9 . .
C39 C40 C41 114.2(8) . .
C39 C40 H40A 108.7 . .
C41 C40 H40A 108.7 . .
C39 C40 H40B 108.7 . .
C41 C40 H40B 108.7 . .
H40A C40 H40B 107.6 . .
C40 C41 H41A 109.5 . .
C40 C41 H41B 109.5 . .
H41A C41 H41B 109.5 . .
C40 C41 H41C 109.5 . .
H41A C41 H41C 109.5 . .
H41B C41 H41C 109.5 . .
C1 N1 H1A 120.0 . .
C1 N1 H1B 120.0 . .
H1A N1 H1B 120.0 . .
C5 N2 C1 120.5(7) . .
C5 N2 Ag1 120.5(6) . .
C1 N2 Ag1 118.7(5) . .
C5 N3 H3B 120.0 . .
C5 N3 H3C 120.0 . .
H3B N3 H3C 120.0 . .
C6 N4 H4B 120.0 . .
C6 N4 H4C 120.0 . .
H4B N4 H4C 120.0 . .
C6 N5 C10 118.5(7) . .
C6 N5 Ag2 121.3(5) . .
C10 N5 Ag2 120.0(6) . .
C10 N6 H6A 120.0 . .
C10 N6 H6B 120.0 . .
H6A N6 H6B 120.0 . .
C44 N7 C15 105.6(5) . .
C44 N7 C19 112.7(6) . .
C15 N7 C19 111.0(6) . .
C44 N7 C11 111.8(6) . .
C15 N7 C11 110.5(6) . .
C19 N7 C11 105.3(5) . .
C26 N8 C38 107.3(6) . .
C26 N8 C30 111.4(5) . .
C38 N8 C30 110.1(5) . .
C26 N8 C34 110.5(5) . .
C38 N8 C34 110.6(6) . .
C30 N8 C34 107.1(5) . .
Mo2 O1 Mo5 118.2(2) . 2_657
Mo2 O2 Mo1 109.20(19) . .
Mo2 O2 Mo3 110.2(2) . 2_657
Mo1 O2 Mo3 103.2(2) . 2_657
Mo1 O4 Ag1 126.3(2) . .
Mo1 O5 Mo5 118.2(3) . .
Mo2 O6 Mo3 92.42(17) . .
Mo2 O6 Mo1 92.32(15) . .
Mo3 O6 Mo1 163.4(2) . .
Mo2 O6 Mo2 104.42(17) . 2_657
Mo3 O6 Mo2 97.23(16) . 2_657
Mo1 O6 Mo2 96.95(17) . 2_657
Mo2 O6 Mo5 164.7(2) . .
Mo3 O6 Mo5 85.91(13) . .
Mo1 O6 Mo5 85.33(14) . .
Mo2 O6 Mo5 90.88(16) 2_657 .
Mo2 O7 Ag1 118.8(2) . .
Mo2 O8 Mo3 107.9(2) . .
Mo2 O8 Mo1 111.7(2) . 2_657
Mo3 O8 Mo1 104.26(19) . 2_657
Mo5 O11 Ag1 121.7(2) . .
Mo3 O13 Mo5 117.7(2) . .
Mo7 O14 Mo6 116.1(3) . .
Mo9 O17 Mo7 109.3(2) . .
Mo9 O17 Mo10 110.2(2) . 2_666
Mo7 O17 Mo10 102.82(19) . 2_666
Mo9 O18 Mo10 92.72(16) . .
Mo9 O18 Mo7 92.21(15) . .
Mo10 O18 Mo7 163.7(2) . .
Mo9 O18 Mo9 104.46(17) . 2_666
Mo10 O18 Mo9 97.14(15) . 2_666
Mo7 O18 Mo9 96.66(15) . 2_666
Mo9 O18 Mo6 164.7(2) . .
Mo10 O18 Mo6 85.95(14) . .
Mo7 O18 Mo6 85.20(14) . .
Mo9 O18 Mo6 90.86(15) 2_666 .
Mo6 O19 Ag2 140.8(3) . .
Mo10 O21 Mo6 117.5(3) . .
Mo10 O23 Ag2 128.0(2) . .
Mo9 O24 Mo10 108.4(2) . .
Mo9 O24 Mo7 111.76(19) . 2_666
Mo10 O24 Mo7 104.36(19) . 2_666
Mo9 O26 Mo6 119.6(2) . 2_666
O3 Mo1 O4 104.6(2) . .
O3 Mo1 O5 102.6(2) . .
O4 Mo1 O5 101.3(2) . .
O3 Mo1 O2 100.7(2) . .
O4 Mo1 O2 95.9(2) . .
O5 Mo1 O2 146.31(19) . .
O3 Mo1 O8 91.6(2) . 2_657
O4 Mo1 O8 161.74(19) . 2_657
O5 Mo1 O8 82.98(18) . 2_657
O2 Mo1 O8 72.35(18) . 2_657
O3 Mo1 O6 163.1(2) . .
O4 Mo1 O6 91.76(19) . .
O5 Mo1 O6 77.66(17) . .
O2 Mo1 O6 73.06(16) . .
O8 Mo1 O6 71.66(16) 2_657 .
O7 Mo2 O1 105.6(2) . .
O7 Mo2 O2 101.3(2) . .
O1 Mo2 O2 95.90(19) . .
O7 Mo2 O8 101.6(2) . .
O1 Mo2 O8 96.18(19) . .
O2 Mo2 O8 150.1(2) . .
O7 Mo2 O6 97.7(2) . .
O1 Mo2 O6 156.7(2) . .
O2 Mo2 O6 79.04(17) . .
O8 Mo2 O6 79.07(17) . .
O7 Mo2 O6 173.26(18) . 2_657
O1 Mo2 O6 81.1(2) . 2_657
O2 Mo2 O6 77.97(18) . 2_657
O8 Mo2 O6 77.02(17) . 2_657
O6 Mo2 O6 75.58(17) . 2_657
O7 Mo2 Mo3 89.31(14) . .
O1 Mo2 Mo3 132.92(14) . .
O2 Mo2 Mo3 125.15(13) . .
O8 Mo2 Mo3 36.75(13) . .
O6 Mo2 Mo3 46.14(11) . .
O6 Mo2 Mo3 85.75(9) 2_657 .
O9 Mo3 O10 105.5(2) . .
O9 Mo3 O13 102.2(2) . .
O10 Mo3 O13 102.2(2) . .
O9 Mo3 O8 99.35(19) . .
O10 Mo3 O8 95.5(2) . .
O13 Mo3 O8 147.15(19) . .
O9 Mo3 O2 89.5(2) . 2_657
O10 Mo3 O2 161.59(17) . 2_657
O13 Mo3 O2 84.47(18) . 2_657
O8 Mo3 O2 71.18(17) . 2_657
O9 Mo3 O6 161.2(2) . .
O10 Mo3 O6 92.56(18) . .
O13 Mo3 O6 78.37(17) . .
O8 Mo3 O6 73.34(16) . .
O2 Mo3 O6 71.77(16) 2_657 .
O9 Mo3 Mo2 134.61(16) . .
O10 Mo3 Mo2 82.92(14) . .
O13 Mo3 Mo2 119.79(13) . .
O8 Mo3 Mo2 35.35(12) . .
O2 Mo3 Mo2 78.91(10) 2_657 .
O6 Mo3 Mo2 41.44(11) . .
O12 Mo5 O11 105.2(2) . .
O12 Mo5 O5 104.7(2) . .
O11 Mo5 O5 97.3(2) . .
O12 Mo5 O13 101.9(2) . .
O11 Mo5 O13 98.1(2) . .
O5 Mo5 O13 144.37(19) . .
O12 Mo5 O1 91.3(2) . 2_657
O11 Mo5 O1 163.5(2) . 2_657
O5 Mo5 O1 77.93(18) . 2_657
O13 Mo5 O1 78.24(18) . 2_657
O12 Mo5 O6 161.0(2) . .
O11 Mo5 O6 93.7(2) . .
O5 Mo5 O6 73.47(17) . .
O13 Mo5 O6 73.62(16) . .
O1 Mo5 O6 69.78(16) 2_657 .
O20 Mo6 O19 105.1(3) . .
O20 Mo6 O21 103.7(3) . .
O19 Mo6 O21 96.9(3) . .
O20 Mo6 O14 102.1(3) . .
O19 Mo6 O14 96.9(3) . .
O21 Mo6 O14 146.3(2) . .
O20 Mo6 O26 95.4(2) . 2_666
O19 Mo6 O26 159.5(2) . 2_666
O21 Mo6 O26 78.5(2) . 2_666
O14 Mo6 O26 77.85(18) . 2_666
O20 Mo6 O18 165.5(2) . .
O19 Mo6 O18 89.4(2) . .
O21 Mo6 O18 74.19(18) . .
O14 Mo6 O18 75.41(18) . .
O26 Mo6 O18 70.12(16) 2_666 .
O15 Mo7 O16 105.3(2) . .
O15 Mo7 O14 101.5(3) . .
O16 Mo7 O14 101.6(3) . .
O15 Mo7 O17 100.9(2) . .
O16 Mo7 O17 96.6(2) . .
O14 Mo7 O17 146.08(19) . .
O15 Mo7 O24 89.48(19) . 2_666
O16 Mo7 O24 163.1(2) . 2_666
O14 Mo7 O24 82.97(18) . 2_666
O17 Mo7 O24 72.09(17) . 2_666
O15 Mo7 O18 161.0(2) . .
O16 Mo7 O18 93.3(2) . .
O14 Mo7 O18 77.95(18) . .
O17 Mo7 O18 72.64(16) . .
O24 Mo7 O18 71.56(14) 2_666 .
O15 Mo7 Mo9 135.8(2) . .
O16 Mo7 Mo9 85.07(18) . .
O14 Mo7 Mo9 118.66(15) . .
O17 Mo7 Mo9 34.89(12) . .
O24 Mo7 Mo9 78.53(12) 2_666 .
O18 Mo7 Mo9 40.71(11) . .
O25 Mo9 O26 104.5(2) . .
O25 Mo9 O17 104.0(2) . .
O26 Mo9 O17 95.6(2) . .
O25 Mo9 O24 99.64(19) . .
O26 Mo9 O24 95.5(2) . .
O17 Mo9 O24 150.37(19) . .
O25 Mo9 O18 100.5(2) . .
O26 Mo9 O18 155.0(2) . .
O17 Mo9 O18 79.58(18) . .
O24 Mo9 O18 78.71(18) . .
O25 Mo9 O18 175.29(19) . 2_666
O26 Mo9 O18 79.44(19) . 2_666
O17 Mo9 O18 78.02(16) . 2_666
O24 Mo9 O18 77.19(16) . 2_666
O18 Mo9 O18 75.54(17) . 2_666
O25 Mo9 Mo10 89.61(16) . .
O26 Mo9 Mo10 131.60(15) . .
O17 Mo9 Mo10 125.97(15) . .
O24 Mo9 Mo10 36.08(14) . .
O18 Mo9 Mo10 46.41(11) . .
O18 Mo9 Mo10 85.79(10) 2_666 .
O25 Mo9 Mo7 93.64(16) . .
O26 Mo9 Mo7 131.39(15) . .
O17 Mo9 Mo7 35.81(15) . .
O24 Mo9 Mo7 125.73(14) . .
O18 Mo9 Mo7 47.08(11) . .
O18 Mo9 Mo7 85.53(11) 2_666 .
Mo10 Mo9 Mo7 92.38(2) . .
O22 Mo10 O23 105.0(2) . .
O22 Mo10 O21 100.2(2) . .
O23 Mo10 O21 102.0(2) . .
O22 Mo10 O24 101.6(2) . .
O23 Mo10 O24 96.8(2) . .
O21 Mo10 O24 146.3(2) . .
O22 Mo10 O18 160.4(2) . .
O23 Mo10 O18 94.44(19) . .
O21 Mo10 O18 77.87(19) . .
O24 Mo10 O18 72.99(16) . .
O22 Mo10 O17 88.4(2) . 2_666
O23 Mo10 O17 163.93(19) . 2_666
O21 Mo10 O17 84.0(2) . 2_666
O24 Mo10 O17 71.34(18) . 2_666
O18 Mo10 O17 72.01(14) . 2_666
O22 Mo10 Mo9 137.2(2) . .
O23 Mo10 Mo9 84.92(16) . .
O21 Mo10 Mo9 118.72(15) . .
O24 Mo10 Mo9 35.56(12) . .
O18 Mo10 Mo9 40.88(11) . .
O17 Mo10 Mo9 79.16(11) 2_666 .
N2 Ag1 O4 147.11(19) . .
N2 Ag1 O11 102.22(19) . .
O4 Ag1 O11 80.70(16) . .
N2 Ag1 O7 124.2(2) . .
O4 Ag1 O7 77.01(15) . .
O11 Ag1 O7 122.91(15) . .
N5 Ag2 O19 167.6(2) . .
N5 Ag2 O23 109.07(19) . .
O19 Ag2 O23 81.78(19) . .
C16A C17A C18A 112.9(11) . .
C16A C17A H17A 109.0 . .
C18A C17A H17A 109.0 . .
C16A C17A H17B 109.0 . .
C18A C17A H17B 109.0 . .
H17A C17A H17B 107.8 . .
C17A C18A H18A 109.5 . .
C17A C18A H18B 109.5 . .
H18A C18A H18B 109.5 . .
C17A C18A H18C 109.5 . .
H18A C18A H18C 109.5 . .
H18B C18A H18C 109.5 . .
C17A C16A C15 116.6(8) . .
C17A C16A H16A 108.1 . .
C15 C16A H16A 108.1 . .
C17A C16A H16B 108.1 . .
C15 C16A H16B 108.1 . .
H16A C16A H16B 107.3 . .
C18B C17B C16B 102.5(13) . .
C18B C17B H17C 111.3 . .
C16B C17B H17C 111.3 . .
C18B C17B H17D 111.3 . .
C16B C17B H17D 111.3 . .
H17C C17B H17D 109.2 . .
C17B C18B H18D 109.5 . .
C17B C18B H18E 109.5 . .
H18D C18B H18E 109.5 . .
C17B C18B H18F 109.5 . .
H18D C18B H18F 109.5 . .
H18E C18B H18F 109.5 . .
C15 C16B C17B 100.2(8) . .
C15 C16B H16C 111.7 . .
C17B C16B H16C 111.7 . .
C15 C16B H16D 111.7 . .
C17B C16B H16D 111.7 . .
H16C C16B H16D 109.5 . .
C44 C23A C24 99.8(8) . .
C44 C23A H23A 111.8 . .
C24 C23A H23A 111.8 . .
C44 C23A H23B 111.8 . .
C24 C23A H23B 111.8 . .
H23A C23A H23B 109.5 . .
C25A C24 C23A 108.2(12) . .
C25A C24 H24A 110.0 . .
C23A C24 H24A 110.0 . .
C25A C24 H24B 110.0 . .
C23A C24 H24B 110.0 . .
H24A C24 H24B 108.4 . .
C24 C25A H25A 109.5 . .
C24 C25A H25B 109.5 . .
H25A C25A H25B 109.5 . .
C24 C25A H25C 109.5 . .
H25A C25A H25C 109.5 . .
H25B C25A H25C 109.5 . .
C42 C23B C44 115.5(11) . .
C42 C23B H23C 108.4 . .
C44 C23B H23C 108.4 . .
C42 C23B H23D 108.4 . .
C44 C23B H23D 108.4 . .
H23C C23B H23D 107.5 . .
C25B C42 C23B 102.8(14) . .
C25B C42 H42A 111.2 . .
C23B C42 H42A 111.2 . .
C25B C42 H42B 111.2 . .
C23B C42 H42B 111.2 . .
H42A C42 H42B 109.1 . .
C42 C25B H25D 109.5 . .
C42 C25B H25E 109.5 . .
H25D C25B H25E 109.5 . .
C42 C25B H25F 109.5 . .
H25D C25B H25F 109.5 . .
H25E C25B H25F 109.5 . .
N9A C46A H46A 109.5 . .
N9A C46A H46B 109.5 . .
H46A C46A H46B 109.5 . .
N9A C46A H46C 109.5 . .
H46A C46A H46C 109.5 . .
H46B C46A H46C 109.5 . .
N9A C45A O27A 123.2(14) . .
N9A C45A H45A 118.4 . .
O27A C45A H45A 118.4 . .
C46A N9A C45A 122.9(14) . .
C46A N9A C43 114.2(15) . .
C45A N9A C43 122.8(14) . .
N9A C43 H43A 109.5 . .
N9A C43 H43B 109.5 . .
H43A C43 H43B 109.5 . .
N9A C43 H43C 109.5 . .
H43A C43 H43C 109.5 . .
H43B C43 H43C 109.5 . .
N9B C46B H46D 109.5 . .
N9B C46B H46E 109.5 . .
H46D C46B H46E 109.5 . .
N9B C46B H46F 109.5 . .
H46D C46B H46F 109.5 . .
H46E C46B H46F 109.5 . .
O27B C45B N9B 108.1(19) . .
O27B C45B H45B 125.9 . .
N9B C45B H45B 125.9 . .
C45B N9B C47 117(2) . .
C45B N9B C46B 121.6(17) . .
C47 N9B C46B 117.8(17) . .
N9B C47 H47A 109.5 . .
N9B C47 H47B 109.5 . .
H47A C47 H47B 109.5 . .
N9B C47 H47C 109.5 . .
H47A C47 H47C 109.5 . .
H47B C47 H47C 109.5 . .

loop_
_geom_bond_atom_site_label_1
_geom_bond_atom_site_label_2
_geom_bond_distance
_geom_bond_site_symmetry_2
C1 N2 1.340(10) .
C1 N1 1.351(9) .
C1 C2 1.392(11) .
C2 C3 1.370(13) .
C2 H2A 0.9500 .
C44 C23B 1.495(13) .
C44 C23A 1.495(13) .
C44 N7 1.508(9) .
C44 H44A 0.9900 .
C44 H44B 0.9900 .
C3 C4 1.359(14) .
C3 H3A 0.9500 .
C4 C5 1.382(13) .
C4 H4A 0.9500 .
C5 N2 1.338(9) .
C5 N3 1.368(11) .
C6 N5 1.335(9) .
C6 N4 1.384(9) .
C6 C7 1.383(10) .
C7 C8 1.378(11) .
C7 H7A 0.9500 .
C8 C9 1.363(12) .
C8 H8A 0.9500 .
C9 C10 1.392(13) .
C9 H9A 0.9500 .
C10 N5 1.346(9) .
C10 N6 1.369(11) .
C11 N7 1.522(9) .
C11 C12 1.528(10) .
C11 H11A 0.9900 .
C11 H11B 0.9900 .
C12 C13 1.513(10) .
C12 H12A 0.9900 .
C12 H12B 0.9900 .
C13 C14 1.495(11) .
C13 H13A 0.9900 .
C13 H13B 0.9900 .
C14 H14A 0.9800 .
C14 H14B 0.9800 .
C14 H14C 0.9800 .
C15 N7 1.518(9) .
C15 C16B 1.531(11) .
C15 C16A 1.531(11) .
C15 H15A 0.9900 .
C15 H15B 0.9900 .
C19 C20 1.495(12) .
C19 N7 1.519(9) .
C19 H19A 0.9900 .
C19 H19B 0.9900 .
C20 C21 1.517(14) .
C20 H20A 0.9900 .
C20 H20B 0.9900 .
C21 C22 1.500(13) .
C21 H21A 0.9900 .
C21 H21B 0.9900 .
C22 H22A 0.9800 .
C22 H22B 0.9800 .
C22 H22C 0.9800 .
C26 C27 1.512(11) .
C26 N8 1.513(8) .
C26 H26A 0.9900 .
C26 H26B 0.9900 .
C27 C28 1.457(10) .
C27 H27A 0.9900 .
C27 H27B 0.9900 .
C28 C29 1.514(11) .
C28 H28A 0.9900 .
C28 H28B 0.9900 .
C29 H29A 0.9800 .
C29 H29B 0.9800 .
C29 H29C 0.9800 .
C30 N8 1.517(9) .
C30 C31 1.531(10) .
C30 H30A 0.9900 .
C30 H30B 0.9900 .
C31 C32 1.506(11) .
C31 H31A 0.9900 .
C31 H31B 0.9900 .
C32 C33 1.449(13) .
C32 H32A 0.9900 .
C32 H32B 0.9900 .
C33 H33A 0.9800 .
C33 H33B 0.9800 .
C33 H33C 0.9800 .
C34 C35 1.508(11) .
C34 N8 1.526(9) .
C34 H34A 0.9900 .
C34 H34B 0.9900 .
C35 C36 1.548(11) .
C35 H35A 0.9900 .
C35 H35B 0.9900 .
C36 C37 1.475(12) .
C36 H36A 0.9900 .
C36 H36B 0.9900 .
C37 H37A 0.9800 .
C37 H37B 0.9800 .
C37 H37C 0.9800 .
C38 C39 1.516(9) .
C38 N8 1.517(9) .
C38 H38A 0.9900 .
C38 H38B 0.9900 .
C39 C40 1.491(11) .
C39 H39A 0.9900 .
C39 H39B 0.9900 .
C40 C41 1.510(10) .
C40 H40A 0.9900 .
C40 H40B 0.9900 .
C41 H41A 0.9800 .
C41 H41B 0.9800 .
C41 H41C 0.9800 .
N1 H1A 0.8800 .
N1 H1B 0.8800 .
N2 Ag1 2.209(6) .
N3 H3B 0.8800 .
N3 H3C 0.8800 .
N4 H4B 0.8800 .
N4 H4C 0.8800 .
N5 Ag2 2.189(6) .
N6 H6A 0.8800 .
N6 H6B 0.8800 .
O1 Mo2 1.754(4) .
O1 Mo5 2.243(5) 2_657
O2 Mo2 1.945(5) .
O2 Mo1 2.008(4) .
O2 Mo3 2.319(5) 2_657
O3 Mo1 1.688(4) .
O4 Mo1 1.733(5) .
O4 Ag1 2.307(5) .
O5 Mo1 1.881(4) .
O5 Mo5 1.919(4) .
O6 Mo2 2.131(4) .
O6 Mo3 2.321(4) .
O6 Mo1 2.333(4) .
O6 Mo2 2.349(5) 2_657
O6 Mo5 2.476(4) .
O7 Mo2 1.702(5) .
O7 Ag1 2.549(4) .
O8 Mo2 1.956(4) .
O8 Mo3 2.022(4) .
O8 Mo1 2.276(5) 2_657
O9 Mo3 1.686(4) .
O10 Mo3 1.711(5) .
O11 Mo5 1.723(5) .
O11 Ag1 2.516(5) .
O12 Mo5 1.687(5) .
O13 Mo3 1.885(5) .
O13 Mo5 1.937(5) .
O14 Mo7 1.904(5) .
O14 Mo6 1.925(5) .
O15 Mo7 1.690(5) .
O16 Mo7 1.708(5) .
O17 Mo9 1.949(4) .
O17 Mo7 1.993(5) .
O17 Mo10 2.330(4) 2_666
O18 Mo9 2.099(5) .
O18 Mo10 2.323(4) .
O18 Mo7 2.356(4) .
O18 Mo9 2.365(4) 2_666
O18 Mo6 2.442(5) .
O19 Mo6 1.711(5) .
O19 Ag2 2.240(6) .
O20 Mo6 1.705(6) .
O21 Mo10 1.881(5) .
O21 Mo6 1.920(5) .
O22 Mo10 1.693(5) .
O23 Mo10 1.714(5) .
O23 Ag2 2.550(5) .
O24 Mo9 1.963(4) .
O24 Mo10 1.988(5) .
O24 Mo7 2.291(4) 2_666
O25 Mo9 1.683(5) .
O26 Mo9 1.755(5) .
O26 Mo6 2.200(5) 2_666
Mo2 Mo3 3.2165(7) .
Mo7 Mo9 3.2151(9) .
Mo9 Mo10 3.2032(8) .
C17A C16A 1.485(16) .
C17A C18A 1.57(2) .
C17A H17A 0.9900 .
C17A H17B 0.9900 .
C18A H18A 0.9800 .
C18A H18B 0.9800 .
C18A H18C 0.9800 .
C16A H16A 0.9900 .
C16A H16B 0.9900 .
C17B C18B 1.52(3) .
C17B C16B 1.749(19) .
C17B H17C 0.9900 .
C17B H17D 0.9900 .
C18B H18D 0.9800 .
C18B H18E 0.9800 .
C18B H18F 0.9800 .
C16B H16C 0.9900 .
C16B H16D 0.9900 .
C23A C24 1.764(19) .
C23A H23A 0.9900 .
C23A H23B 0.9900 .
C24 C25A 1.50(2) .
C24 H24A 0.9900 .
C24 H24B 0.9900 .
C25A H25A 0.9800 .
C25A H25B 0.9800 .
C25A H25C 0.9800 .
C23B C42 1.463(19) .
C23B H23C 0.9900 .
C23B H23D 0.9900 .
C42 C25B 1.45(2) .
C42 H42A 0.9900 .
C42 H42B 0.9900 .
C25B H25D 0.9800 .
C25B H25E 0.9800 .
C25B H25F 0.9800 .
C46A N9A 1.252(15) .
C46A H46A 0.9800 .
C46A H46B 0.9800 .
C46A H46C 0.9800 .
O27A C45A 1.411(17) .
C45A N9A 1.32(2) .
C45A H45A 0.9500 .
N9A C43 1.38(2) .
C43 H43A 0.9800 .
C43 H43B 0.9800 .
C43 H43C 0.9800 .
C46B N9B 1.63(2) .
C46B H46D 0.9800 .
C46B H46E 0.9800 .
C46B H46F 0.9800 .
O27B C45B 1.177(19) .
C45B N9B 1.30(2) .
C45B H45B 0.9500 .
N9B C47 1.44(3) .
C47 H47A 0.9800 .
C47 H47B 0.9800 .
C47 H47C 0.9800 .
